data_1548910
loop_
_publ_author_name
'Tse, Chun-Wai'
'Liu, Yungen'
'Wai-Shan Chow, Toby'
'Ma, Chaoqun'
'Yip, Wing-Ping'
'Chang, Xiao-Yong'
'Low, Kam-Hung'
'Huang, Jie-Sheng'
'Che, Chi-Ming'

_publ_section_title
;
 <i>cis</i>-Oxoruthenium complexes supported by chiral tetradentate amine
 (N<sub>4</sub>) ligands for hydrocarbon oxidations.
;
_journal_issue 10
_journal_name_full 'Chemical science'
_journal_page_first 2803
_journal_page_last 2816
_journal_paper_doi 10.1039/c7sc05224c
_journal_volume 9
_journal_year 2018
_chemical_formula_moiety 'C20 H28 Cl2 N4 Ru, Cl O4'
_chemical_formula_sum 'C20 H28 Cl3 N4 O4 Ru'
_chemical_formula_weight 595.88
_space_group_crystal_system monoclinic
_space_group_IT_number 14
_space_group_name_Hall '-P 2ybc'
_space_group_name_H-M_alt 'P 1 21/c 1'
_symmetry_space_group_name_Hall '-P 2ybc'
_symmetry_space_group_name_H-M 'P 1 21/c 1'
_atom_sites_solution_hydrogens geom
_audit_creation_method SHELXL-2014/7
_audit_update_record
;
2017-12-08 deposited with the CCDC.
2018-02-02 downloaded from the CCDC.
;
_cell_angle_alpha 90
_cell_angle_beta 92.636(2)
_cell_angle_gamma 90
_cell_formula_units_Z 4
_cell_length_a 11.0085(6)
_cell_length_b 13.2457(7)
_cell_length_c 15.8552(9)
_cell_measurement_reflns_used 331
_cell_measurement_temperature 200(2)
_cell_measurement_theta_max 22.5
_cell_measurement_theta_min 2.8
_cell_volume 2309.5(2)
_computing_cell_refinement 'SAINT v8.34A (Bruker-AXS, 2013)'
_computing_data_collection 'APEX3 v2015.5-2 (Bruker-AXS, 2015)'
_computing_data_reduction 'SAINT v8.34A (Bruker-AXS, 2013)'
_computing_molecular_graphics 'Bruker SHELXTL'
_computing_publication_material 'Bruker SHELXTL'
_computing_structure_refinement 'SHELXL-2014/7 (Sheldrick, 2014)'
_computing_structure_solution 'SHELXT-2014/5 (Sheldrick, 2015)'
_diffrn_ambient_temperature 200(2)
_diffrn_detector_area_resol_mean 1024
_diffrn_measured_fraction_theta_full 1.000
_diffrn_measured_fraction_theta_max 1.000
_diffrn_measurement_device_type 'Bruker D8 VENTURE FIXED-CHI PHOTON 100 CMOS'
_diffrn_measurement_method '\f and \w scans'
_diffrn_radiation_type MoK\a
_diffrn_radiation_wavelength 0.71073
_diffrn_reflns_av_R_equivalents 0.0430
_diffrn_reflns_av_unetI/netI 0.0309
_diffrn_reflns_Laue_measured_fraction_full 1.000
_diffrn_reflns_Laue_measured_fraction_max 1.000
_diffrn_reflns_limit_h_max 13
_diffrn_reflns_limit_h_min -12
_diffrn_reflns_limit_k_max 15
_diffrn_reflns_limit_k_min -15
_diffrn_reflns_limit_l_max 18
_diffrn_reflns_limit_l_min -18
_diffrn_reflns_number 24259
_diffrn_reflns_point_group_measured_fraction_full 1.000
_diffrn_reflns_point_group_measured_fraction_max 1.000
_diffrn_reflns_theta_full 25.027
_diffrn_reflns_theta_max 25.027
_diffrn_reflns_theta_min 2.407
_diffrn_source 'I\mS HB micro-focus sealed tube'
_exptl_absorpt_coefficient_mu 1.062
_exptl_absorpt_correction_T_max 0.7471
_exptl_absorpt_correction_T_min 0.6585
_exptl_absorpt_correction_type multi-scan
_exptl_absorpt_process_details 'SADABS 2014/5 (Sheldrick, 2014)'
_exptl_crystal_colour orange
_exptl_crystal_density_diffrn 1.714
_exptl_crystal_description block
_exptl_crystal_F_000 1212
_exptl_crystal_size_max 0.351
_exptl_crystal_size_mid 0.234
_exptl_crystal_size_min 0.210
_refine_diff_density_max 0.937
_refine_diff_density_min -0.459
_refine_diff_density_rms 0.075
_refine_ls_extinction_method none
_refine_ls_goodness_of_fit_ref 1.033
_refine_ls_hydrogen_treatment constr
_refine_ls_matrix_type full
_refine_ls_number_parameters 291
_refine_ls_number_reflns 4088
_refine_ls_number_restraints 0
_refine_ls_restrained_S_all 1.033
_refine_ls_R_factor_all 0.0398
_refine_ls_R_factor_gt 0.0285
_refine_ls_shift/su_max 0.001
_refine_ls_shift/su_mean 0.000
_refine_ls_structure_factor_coef Fsqd
_refine_ls_weighting_details 'w=1/[\s^2^(Fo^2^)+(0.0261P)^2^+2.9858P] where P=(Fo^2^+2Fc^2^)/3'
_refine_ls_weighting_scheme calc
_refine_ls_wR_factor_gt 0.0618
_refine_ls_wR_factor_ref 0.0657
_reflns_Friedel_coverage 0.000
_reflns_number_gt 3408
_reflns_number_total 4088
_reflns_threshold_expression 'I > 2\s(I)'
_cod_data_source_file c7sc05224c2.cif
_cod_data_source_block mo_CHEM0426
_cod_depositor_comments 'Adding full bibliography for 1548910--1548914.cif.'
_cod_database_code 1548910
_shelx_shelxl_version_number 2014/7
_shelx_space_group_comment
;
The symmetry employed for this shelxl refinement is uniquely defined
by the following loop, which should always be used as a source of
symmetry information in preference to the above space-group names.
They are only intended as comments.
;
_shelx_estimated_absorpt_t_min 0.707
_shelx_estimated_absorpt_t_max 0.808

loop_
_space_group_symop_operation_xyz
'x, y, z'
'-x, y+1/2, -z+1/2'
'-x, -y, -z'
'x, -y-1/2, z-1/2'

loop_
_atom_site_label
_atom_site_type_symbol
_atom_site_fract_x
_atom_site_fract_y
_atom_site_fract_z
_atom_site_U_iso_or_equiv
_atom_site_adp_type
_atom_site_occupancy
_atom_site_site_symmetry_order
_atom_site_calc_flag
_atom_site_refinement_flags_posn
_atom_site_refinement_flags_adp
Ru1 Ru 0.86901(2) 0.54962(2) 0.26260(2) 0.01502(8) Uani 1 1 d . .
Cl1 Cl 1.04135(6) 0.44752(6) 0.25867(5) 0.02461(17) Uani 1 1 d . .
Cl2 Cl 0.98202(7) 0.68943(6) 0.31031(5) 0.02556(18) Uani 1 1 d . .
N1 N 0.8352(2) 0.51738(18) 0.38710(14) 0.0188(5) Uani 1 1 d . .
N2 N 0.7045(2) 0.62868(19) 0.27611(15) 0.0225(6) Uani 1 1 d . .
N3 N 0.7543(2) 0.43714(18) 0.20723(15) 0.0184(5) Uani 1 1 d . .
N4 N 0.8865(2) 0.58127(18) 0.13529(15) 0.0191(5) Uani 1 1 d . .
C1 C 0.8849(3) 0.4423(2) 0.43415(19) 0.0260(7) Uani 1 1 d . .
H1 H 0.9425 0.3990 0.4098 0.031 Uiso 1 1 calc R U
C2 C 0.8555(3) 0.4262(3) 0.5160(2) 0.0353(9) Uani 1 1 d . .
H2 H 0.8920 0.3723 0.5476 0.042 Uiso 1 1 calc R U
C3 C 0.7739(3) 0.4875(3) 0.5517(2) 0.0410(9) Uani 1 1 d . .
H3 H 0.7532 0.4774 0.6085 0.049 Uiso 1 1 calc R U
C4 C 0.7213(3) 0.5647(3) 0.5049(2) 0.0382(9) Uani 1 1 d . .
H4 H 0.6637 0.6083 0.5290 0.046 Uiso 1 1 calc R U
C5 C 0.7533(3) 0.5780(2) 0.42214(19) 0.0241(7) Uani 1 1 d . .
C6 C 0.7037(3) 0.6607(2) 0.36647(19) 0.0274(7) Uani 1 1 d . .
H6A H 0.7538 0.7222 0.3750 0.033 Uiso 1 1 calc R U
H6B H 0.6196 0.6768 0.3814 0.033 Uiso 1 1 calc R U
C7 C 0.6931(3) 0.7197(3) 0.2221(2) 0.0343(8) Uani 1 1 d . .
H7A H 0.7676 0.7600 0.2287 0.051 Uiso 1 1 calc R U
H7B H 0.6236 0.7600 0.2388 0.051 Uiso 1 1 calc R U
H7C H 0.6806 0.6992 0.1629 0.051 Uiso 1 1 calc R U
C8 C 0.6010(3) 0.5519(3) 0.2612(2) 0.0336(8) Uani 1 1 d . .
H8 H 0.5991 0.5092 0.3131 0.040 Uiso 1 1 calc R U
C9 C 0.4760(3) 0.6024(3) 0.2498(2) 0.0313(8) Uani 1 1 d . .
H9A H 0.4768 0.6517 0.2029 0.038 Uiso 1 1 calc R U
H9B H 0.4571 0.6391 0.3020 0.038 Uiso 1 1 calc R U
C10 C 0.3782(3) 0.5218(4) 0.2302(3) 0.0534(12) Uani 1 1 d . .
H10A H 0.3703 0.4784 0.2805 0.064 Uiso 1 1 calc R U
H10B H 0.2991 0.5555 0.2183 0.064 Uiso 1 1 calc R U
C11 C 0.4071(3) 0.4581(3) 0.1576(3) 0.0475(10) Uani 1 1 d . .
H11A H 0.4083 0.5002 0.1060 0.057 Uiso 1 1 calc R U
H11B H 0.3433 0.4060 0.1486 0.057 Uiso 1 1 calc R U
C12 C 0.5294(3) 0.4074(3) 0.1726(2) 0.0296(8) Uani 1 1 d . .
H12A H 0.5486 0.3675 0.1221 0.036 Uiso 1 1 calc R U
H12B H 0.5256 0.3604 0.2209 0.036 Uiso 1 1 calc R U
C13 C 0.6293(3) 0.4842(3) 0.1907(2) 0.0326(8) Uani 1 1 d . .
H13 H 0.6341 0.5272 0.1392 0.039 Uiso 1 1 calc R U
C14 C 0.7536(3) 0.3416(2) 0.25699(19) 0.0250(7) Uani 1 1 d . .
H14A H 0.7109 0.3527 0.3091 0.038 Uiso 1 1 calc R U
H14B H 0.8375 0.3207 0.2711 0.038 Uiso 1 1 calc R U
H14C H 0.7120 0.2887 0.2235 0.038 Uiso 1 1 calc R U
C15 C 0.8047(3) 0.4139(2) 0.12350(18) 0.0244(7) Uani 1 1 d . .
H15A H 0.8750 0.3677 0.1314 0.029 Uiso 1 1 calc R U
H15B H 0.7420 0.3797 0.0870 0.029 Uiso 1 1 calc R U
C16 C 0.8440(3) 0.5086(2) 0.08208(18) 0.0211(7) Uani 1 1 d . .
C17 C 0.8429(3) 0.5209(3) -0.00440(19) 0.0274(8) Uani 1 1 d . .
H17 H 0.8118 0.4691 -0.0407 0.033 Uiso 1 1 calc R U
C18 C 0.8868(3) 0.6082(3) -0.03738(19) 0.0297(8) Uani 1 1 d . .
H18 H 0.8865 0.6179 -0.0968 0.036 Uiso 1 1 calc R U
C19 C 0.9313(3) 0.6818(3) 0.0168(2) 0.0337(8) Uani 1 1 d . .
H19 H 0.9628 0.7429 -0.0047 0.040 Uiso 1 1 calc R U
C20 C 0.9299(3) 0.6662(3) 0.1023(2) 0.0291(8) Uani 1 1 d . .
H20 H 0.9607 0.7174 0.1394 0.035 Uiso 1 1 calc R U
Cl3 Cl 0.56758(8) 0.26033(7) 0.46667(5) 0.0373(2) Uani 1 1 d . .
O1 O 0.6754(3) 0.2093(2) 0.44514(19) 0.0639(9) Uani 1 1 d . .
O2 O 0.4669(3) 0.1924(3) 0.46720(17) 0.0667(9) Uani 1 1 d . .
O3 O 0.5849(3) 0.3036(2) 0.54877(16) 0.0565(8) Uani 1 1 d . .
O4 O 0.5403(3) 0.3366(2) 0.40518(17) 0.0560(8) Uani 1 1 d . .

loop_
_atom_site_aniso_label
_atom_site_aniso_U_11
_atom_site_aniso_U_22
_atom_site_aniso_U_33
_atom_site_aniso_U_23
_atom_site_aniso_U_13
_atom_site_aniso_U_12
Ru1 0.01656(13) 0.01593(13) 0.01252(12) 0.00059(10) 0.00011(8) -0.00092(10)
Cl1 0.0197(4) 0.0278(4) 0.0263(4) -0.0018(3) 0.0008(3) 0.0037(3)
Cl2 0.0325(4) 0.0204(4) 0.0232(4) 0.0002(3) -0.0050(3) -0.0073(3)
N1 0.0198(13) 0.0232(14) 0.0134(12) 0.0002(10) 0.0005(10) -0.0042(11)
N2 0.0215(14) 0.0226(14) 0.0230(14) -0.0065(11) -0.0042(11) 0.0048(11)
N3 0.0159(13) 0.0180(13) 0.0215(13) -0.0008(10) 0.0009(10) -0.0010(10)
N4 0.0169(13) 0.0242(14) 0.0164(13) 0.0035(10) 0.0017(10) -0.0008(11)
C1 0.0243(17) 0.0306(18) 0.0228(16) 0.0048(14) -0.0028(13) -0.0022(14)
C2 0.039(2) 0.044(2) 0.0227(18) 0.0124(15) -0.0031(15) -0.0071(17)
C3 0.052(2) 0.055(3) 0.0162(17) 0.0048(17) 0.0061(16) -0.009(2)
C4 0.040(2) 0.052(2) 0.0241(18) -0.0076(17) 0.0112(15) -0.0008(18)
C5 0.0254(18) 0.0279(18) 0.0189(16) -0.0064(13) 0.0003(13) -0.0031(14)
C6 0.0293(19) 0.0288(18) 0.0243(17) -0.0086(14) 0.0022(14) 0.0035(15)
C7 0.042(2) 0.0309(19) 0.0296(19) 0.0014(15) -0.0025(16) 0.0163(16)
C8 0.0215(18) 0.038(2) 0.041(2) -0.0104(17) -0.0016(14) 0.0029(16)
C9 0.0214(18) 0.042(2) 0.0302(18) -0.0031(16) 0.0008(14) 0.0082(15)
C10 0.0176(19) 0.092(4) 0.051(2) -0.014(2) 0.0016(17) 0.001(2)
C11 0.026(2) 0.051(2) 0.065(3) -0.004(2) -0.0062(18) -0.0068(18)
C12 0.0222(18) 0.0305(18) 0.036(2) -0.0006(15) -0.0012(14) -0.0062(14)
C13 0.0199(18) 0.0309(19) 0.047(2) -0.0047(16) -0.0032(15) -0.0005(14)
C14 0.0306(19) 0.0183(16) 0.0265(17) 0.0003(13) 0.0047(14) -0.0050(14)
C15 0.0293(18) 0.0239(16) 0.0197(16) -0.0052(13) -0.0012(13) -0.0034(14)
C16 0.0180(16) 0.0275(17) 0.0178(16) -0.0021(13) 0.0004(12) 0.0027(13)
C17 0.0252(18) 0.038(2) 0.0190(16) -0.0032(14) -0.0023(13) 0.0080(15)
C18 0.0302(19) 0.043(2) 0.0157(16) 0.0094(15) 0.0039(13) 0.0108(16)
C19 0.038(2) 0.039(2) 0.0240(18) 0.0118(16) 0.0042(15) -0.0073(17)
C20 0.034(2) 0.0301(19) 0.0226(17) 0.0049(14) -0.0002(14) -0.0071(15)
Cl3 0.0441(5) 0.0452(5) 0.0227(4) 0.0034(4) 0.0032(4) -0.0013(4)
O1 0.063(2) 0.073(2) 0.0552(19) 0.0043(16) 0.0012(15) 0.0296(17)
O2 0.076(2) 0.085(2) 0.0383(16) 0.0053(16) -0.0073(15) -0.0387(19)
O3 0.072(2) 0.070(2) 0.0280(14) -0.0091(14) 0.0090(13) -0.0278(16)
O4 0.0598(18) 0.068(2) 0.0418(16) 0.0242(15) 0.0154(13) 0.0193(15)

loop_
_atom_type_symbol
_atom_type_description
_atom_type_scat_dispersion_real
_atom_type_scat_dispersion_imag
_atom_type_scat_source
C C 0.0033 0.0016 'International Tables Vol C Tables 4.2.6.8 and 6.1.1.4'
H H 0.0000 0.0000 'International Tables Vol C Tables 4.2.6.8 and 6.1.1.4'
N N 0.0061 0.0033 'International Tables Vol C Tables 4.2.6.8 and 6.1.1.4'
Cl Cl 0.1484 0.1585 'International Tables Vol C Tables 4.2.6.8 and 6.1.1.4'
Ru Ru -1.2594 0.8363 'International Tables Vol C Tables 4.2.6.8 and 6.1.1.4'
O O 0.0106 0.0060 'International Tables Vol C Tables 4.2.6.8 and 6.1.1.4'

loop_
_geom_angle_atom_site_label_1
_geom_angle_atom_site_label_2
_geom_angle_atom_site_label_3
_geom_angle
N1 Ru1 N4 174.93(9)
N1 Ru1 N2 79.21(10)
N4 Ru1 N2 96.70(9)
N1 Ru1 N3 96.90(9)
N4 Ru1 N3 79.60(9)
N2 Ru1 N3 83.85(9)
N1 Ru1 Cl1 95.05(7)
N4 Ru1 Cl1 88.81(7)
N2 Ru1 Cl1 173.00(7)
N3 Ru1 Cl1 92.94(7)
N1 Ru1 Cl2 88.36(7)
N4 Ru1 Cl2 94.75(7)
N2 Ru1 Cl2 91.18(7)
N3 Ru1 Cl2 171.95(7)
Cl1 Ru1 Cl2 92.67(3)
C1 N1 C5 118.4(3)
C1 N1 Ru1 126.5(2)
C5 N1 Ru1 115.06(19)
C7 N2 C6 108.6(2)
C7 N2 C8 114.0(2)
C6 N2 C8 107.4(2)
C7 N2 Ru1 113.3(2)
C6 N2 Ru1 106.29(17)
C8 N2 Ru1 106.82(18)
C14 N3 C15 107.8(2)
C14 N3 C13 114.3(2)
C15 N3 C13 107.5(2)
C14 N3 Ru1 113.26(17)
C15 N3 Ru1 105.92(17)
C13 N3 Ru1 107.48(17)
C20 N4 C16 118.4(3)
C20 N4 Ru1 126.8(2)
C16 N4 Ru1 114.73(19)
N1 C1 C2 122.2(3)
N1 C1 H1 118.9
C2 C1 H1 118.9
C3 C2 C1 119.5(3)
C3 C2 H2 120.3
C1 C2 H2 120.3
C2 C3 C4 119.5(3)
C2 C3 H3 120.3
C4 C3 H3 120.3
C3 C4 C5 119.1(3)
C3 C4 H4 120.5
C5 C4 H4 120.5
N1 C5 C4 121.3(3)
N1 C5 C6 115.3(3)
C4 C5 C6 123.4(3)
C5 C6 N2 109.9(2)
C5 C6 H6A 109.7
N2 C6 H6A 109.7
C5 C6 H6B 109.7
N2 C6 H6B 109.7
H6A C6 H6B 108.2
N2 C7 H7A 109.5
N2 C7 H7B 109.5
H7A C7 H7B 109.5
N2 C7 H7C 109.5
H7A C7 H7C 109.5
H7B C7 H7C 109.5
C13 C8 C9 113.3(3)
C13 C8 N2 109.7(3)
C9 C8 N2 112.6(3)
C13 C8 H8 107.0
C9 C8 H8 107.0
N2 C8 H8 107.0
C8 C9 C10 109.7(3)
C8 C9 H9A 109.7
C10 C9 H9A 109.7
C8 C9 H9B 109.7
C10 C9 H9B 109.7
H9A C9 H9B 108.2
C11 C10 C9 112.4(3)
C11 C10 H10A 109.1
C9 C10 H10A 109.1
C11 C10 H10B 109.1
C9 C10 H10B 109.1
H10A C10 H10B 107.9
C10 C11 C12 110.7(3)
C10 C11 H11A 109.5
C12 C11 H11A 109.5
C10 C11 H11B 109.5
C12 C11 H11B 109.5
H11A C11 H11B 108.1
C11 C12 C13 111.4(3)
C11 C12 H12A 109.4
C13 C12 H12A 109.4
C11 C12 H12B 109.4
C13 C12 H12B 109.4
H12A C12 H12B 108.0
C8 C13 C12 112.0(3)
C8 C13 N3 109.8(3)
C12 C13 N3 113.6(3)
C8 C13 H13 107.0
C12 C13 H13 107.0
N3 C13 H13 107.0
N3 C14 H14A 109.5
N3 C14 H14B 109.5
H14A C14 H14B 109.5
N3 C14 H14C 109.5
H14A C14 H14C 109.5
H14B C14 H14C 109.5
C16 C15 N3 110.2(2)
C16 C15 H15A 109.6
N3 C15 H15A 109.6
C16 C15 H15B 109.6
N3 C15 H15B 109.6
H15A C15 H15B 108.1
N4 C16 C17 121.6(3)
N4 C16 C15 115.1(2)
C17 C16 C15 123.2(3)
C18 C17 C16 119.5(3)
C18 C17 H17 120.2
C16 C17 H17 120.2
C17 C18 C19 118.9(3)
C17 C18 H18 120.6
C19 C18 H18 120.6
C20 C19 C18 119.4(3)
C20 C19 H19 120.3
C18 C19 H19 120.3
N4 C20 C19 122.2(3)
N4 C20 H20 118.9
C19 C20 H20 118.9
O1 Cl3 O4 108.93(17)
O1 Cl3 O3 109.38(18)
O4 Cl3 O3 110.77(19)
O1 Cl3 O2 111.0(2)
O4 Cl3 O2 108.14(18)
O3 Cl3 O2 108.59(17)

loop_
_geom_bond_atom_site_label_1
_geom_bond_atom_site_label_2
_geom_bond_distance
Ru1 N1 2.070(2)
Ru1 N4 2.079(2)
Ru1 N2 2.112(2)
Ru1 N3 2.117(2)
Ru1 Cl1 2.3331(8)
Ru1 Cl2 2.3373(8)
N1 C1 1.345(4)
N1 C5 1.346(4)
N2 C7 1.481(4)
N2 C6 1.495(4)
N2 C8 1.537(4)
N3 C14 1.491(4)
N3 C15 1.495(4)
N3 C13 1.522(4)
N4 C20 1.337(4)
N4 C16 1.349(4)
C1 C2 1.369(4)
C1 H1 0.9500
C2 C3 1.354(5)
C2 H2 0.9500
C3 C4 1.375(5)
C3 H3 0.9500
C4 C5 1.385(4)
C4 H4 0.9500
C5 C6 1.494(4)
C6 H6A 0.9900
C6 H6B 0.9900
C7 H7A 0.9800
C7 H7B 0.9800
C7 H7C 0.9800
C8 C13 1.478(5)
C8 C9 1.533(4)
C8 H8 1.0000
C9 C10 1.538(5)
C9 H9A 0.9900
C9 H9B 0.9900
C10 C11 1.474(5)
C10 H10A 0.9900
C10 H10B 0.9900
C11 C12 1.514(5)
C11 H11A 0.9900
C11 H11B 0.9900
C12 C13 1.516(4)
C12 H12A 0.9900
C12 H12B 0.9900
C13 H13 1.0000
C14 H14A 0.9800
C14 H14B 0.9800
C14 H14C 0.9800
C15 C16 1.489(4)
C15 H15A 0.9900
C15 H15B 0.9900
C16 C17 1.380(4)
C17 C18 1.366(5)
C17 H17 0.9500
C18 C19 1.375(5)
C18 H18 0.9500
C19 C20 1.372(4)
C19 H19 0.9500
C20 H20 0.9500
Cl3 O1 1.421(3)
Cl3 O4 1.426(3)
Cl3 O3 1.427(3)
Cl3 O2 1.428(3)

loop_
_geom_torsion_atom_site_label_1
_geom_torsion_atom_site_label_2
_geom_torsion_atom_site_label_3
_geom_torsion_atom_site_label_4
_geom_torsion
C5 N1 C1 C2 -0.3(4)
Ru1 N1 C1 C2 -179.1(2)
N1 C1 C2 C3 -0.2(5)
C1 C2 C3 C4 0.4(5)
C2 C3 C4 C5 -0.1(5)
C1 N1 C5 C4 0.6(4)
Ru1 N1 C5 C4 179.6(2)
C1 N1 C5 C6 179.0(3)
Ru1 N1 C5 C6 -2.1(3)
C3 C4 C5 N1 -0.4(5)
C3 C4 C5 C6 -178.6(3)
N1 C5 C6 N2 29.0(4)
C4 C5 C6 N2 -152.7(3)
C7 N2 C6 C5 -162.3(3)
C8 N2 C6 C5 74.0(3)
Ru1 N2 C6 C5 -40.1(3)
C7 N2 C8 C13 85.6(3)
C6 N2 C8 C13 -154.0(3)
Ru1 N2 C8 C13 -40.3(3)
C7 N2 C8 C9 -41.5(4)
C6 N2 C8 C9 78.9(3)
Ru1 N2 C8 C9 -167.4(2)
C13 C8 C9 C10 51.6(4)
N2 C8 C9 C10 176.8(3)
C8 C9 C10 C11 -54.1(4)
C9 C10 C11 C12 57.3(5)
C10 C11 C12 C13 -56.5(4)
C9 C8 C13 C12 -52.6(4)
N2 C8 C13 C12 -179.4(3)
C9 C8 C13 N3 -179.8(3)
N2 C8 C13 N3 53.4(4)
C11 C12 C13 C8 54.3(4)
C11 C12 C13 N3 179.4(3)
C14 N3 C13 C8 87.9(3)
C15 N3 C13 C8 -152.4(3)
Ru1 N3 C13 C8 -38.7(3)
C14 N3 C13 C12 -38.3(4)
C15 N3 C13 C12 81.4(3)
Ru1 N3 C13 C12 -165.0(2)
C14 N3 C15 C16 -162.3(2)
C13 N3 C15 C16 74.0(3)
Ru1 N3 C15 C16 -40.7(3)
C20 N4 C16 C17 -1.0(4)
Ru1 N4 C16 C17 176.3(2)
C20 N4 C16 C15 176.2(3)
Ru1 N4 C16 C15 -6.5(3)
N3 C15 C16 N4 32.5(4)
N3 C15 C16 C17 -150.3(3)
N4 C16 C17 C18 0.6(5)
C15 C16 C17 C18 -176.3(3)
C16 C17 C18 C19 0.1(5)
C17 C18 C19 C20 -0.4(5)
C16 N4 C20 C19 0.6(5)
Ru1 N4 C20 C19 -176.3(2)
C18 C19 C20 N4 0.1(5)
